data_4512027
loop_
_publ_author_name
'Yadav, Priyanka'
'Dutta, Pradip Kr.'
'Ballabh, Amar'

_publ_section_title
;
 Combinatorial Library Approach to Realize 2-Aminothiazole-Based
 Two-Component Hydrogelator: A Structure--Property Correlation
;
_journal_issue 11
_journal_name_full 'Crystal Growth &amp; Design'
_journal_page_first 5966
_journal_paper_doi 10.1021/cg501156p
_journal_volume 14
_journal_year 2014
_chemical_formula_sum 'C6 H8 N2 O4 S'
_chemical_formula_weight 204.21
_chemical_name_systematic
; 
 ? 
;
_space_group_IT_number 4
_symmetry_cell_setting monoclinic
_symmetry_space_group_name_Hall 'P 2yb'
_symmetry_space_group_name_H-M 'P 1 21 1'
_atom_sites_solution_hydrogens geom
_atom_sites_solution_primary direct
_atom_sites_solution_secondary difmap
_audit_creation_method SHELXL-97
_cell_angle_alpha 90.00
_cell_angle_beta 91.304(7)
_cell_angle_gamma 90.00
_cell_formula_units_Z 2
_cell_length_a 6.3856(5)
_cell_length_b 6.6445(5)
_cell_length_c 10.5589(8)
_cell_measurement_temperature 293(2)
_cell_volume 447.89(6)
_computing_cell_refinement
;
CrysAlisPro, Agilent Technologies,
Version 1.171.36.28 (release 01-02-2013 CrysAlis171 .NET)
(compiled Feb  1 2013,16:14:44)
;
_computing_data_collection
;
CrysAlisPro, Agilent Technologies,
Version 1.171.36.28 (release 01-02-2013 CrysAlis171 .NET)
(compiled Feb  1 2013,16:14:44)
;
_computing_data_reduction
;
CrysAlisPro, Agilent Technologies,
Version 1.171.36.28 (release 01-02-2013 CrysAlis171 .NET)
(compiled Feb  1 2013,16:14:44)
;
_computing_molecular_graphics
;
O. V. Dolomanov, L. J. Bourhis, R. J. Gildea, J. A. K. Howard and H. Puschmann,
OLEX2: a complete structure solution, refinement and analysis program.
J. Appl. Cryst. (2009). 42, 339-341.
;
_computing_publication_material
;
O. V. Dolomanov, L. J. Bourhis, R. J. Gildea, J. A. K. Howard and H. Puschmann,
OLEX2: a complete structure solution, refinement and analysis program.
J. Appl. Cryst. (2009). 42, 339-341.
;
_computing_structure_refinement 'SHELXL-97 (Sheldrick, 1997)'
_computing_structure_solution 'SHELXS-97 (Sheldrick, 1990)'
_diffrn_ambient_temperature 293(2)
_diffrn_measured_fraction_theta_full 0.937
_diffrn_measured_fraction_theta_max 0.937
_diffrn_measurement_device_type 'Xcalibur, Eos, Gemini'
_diffrn_measurement_method '\w scans'
_diffrn_radiation_monochromator graphite
_diffrn_radiation_source 'Enhance (Cu) X-ray Source'
_diffrn_radiation_type CuK\a
_diffrn_radiation_wavelength 1.54184
_diffrn_reflns_av_R_equivalents 0.0249
_diffrn_reflns_av_sigmaI/netI 0.0262
_diffrn_reflns_limit_h_max 5
_diffrn_reflns_limit_h_min -7
_diffrn_reflns_limit_k_max 8
_diffrn_reflns_limit_k_min -8
_diffrn_reflns_limit_l_max 12
_diffrn_reflns_limit_l_min -13
_diffrn_reflns_number 2538
_diffrn_reflns_theta_full 71.69
_diffrn_reflns_theta_max 71.69
_diffrn_reflns_theta_min 4.19
_exptl_absorpt_coefficient_mu 3.161
_exptl_absorpt_correction_T_max 1.00000
_exptl_absorpt_correction_T_min 0.63441
_exptl_absorpt_correction_type multi-scan
_exptl_absorpt_process_details
;
CrysAlisPro, Agilent Technologies,
Version 1.171.36.28 (release 01-02-2013 CrysAlis171 .NET)
(compiled Feb  1 2013,16:14:44)
Empirical absorption correction using spherical harmonics,
 implemented in SCALE3 ABSPACK scaling algorithm.
;
_exptl_crystal_colour 'light brown'
_exptl_crystal_density_diffrn 1.514
_exptl_crystal_density_method 'not measured'
_exptl_crystal_description needle
_exptl_crystal_F_000 212
_exptl_crystal_size_max 0.27
_exptl_crystal_size_mid 0.21
_exptl_crystal_size_min 0.18
_refine_diff_density_max 0.582
_refine_diff_density_min -0.304
_refine_diff_density_rms 0.093
_refine_ls_abs_structure_details 'Flack H D (1983), Acta Cryst. A39, 876-881'
_refine_ls_abs_structure_Flack 0.41(11)
_refine_ls_extinction_method none
_refine_ls_goodness_of_fit_ref 1.645
_refine_ls_hydrogen_treatment mixed
_refine_ls_matrix_type full
_refine_ls_number_parameters 126
_refine_ls_number_reflns 1477
_refine_ls_number_restraints 1
_refine_ls_restrained_S_all 1.644
_refine_ls_R_factor_all 0.0694
_refine_ls_R_factor_gt 0.0645
_refine_ls_shift/su_max 0.000
_refine_ls_shift/su_mean 0.000
_refine_ls_structure_factor_coef Fsqd
_refine_ls_weighting_details 'calc w=1/[\s^2^(Fo^2^)+(0.1000P)^2^+0.0000P] where P=(Fo^2^+2Fc^2^)/3'
_refine_ls_weighting_scheme calc
_refine_ls_wR_factor_gt 0.2109
_refine_ls_wR_factor_ref 0.2173
_reflns_number_gt 1325
_reflns_number_total 1477
_reflns_threshold_expression >2sigma(I)
_cod_data_source_file cg501156p_si_002.cif
_cod_data_source_block rs-03
_cod_depositor_comments
;
The following automatic conversions were performed:

'_symmetry_cell_setting' value 'Monoclinic' changed to 'monoclinic'
according to
/home/saulius/struct/COD-crude-data--automatic-downloads/rss-feeds/ACS/lib/dictionaries/cif_core.dic
dictionary named 'cif_core.dic' version 2.4.2 from 2011-04-26.

Automatic conversion script
Id: cif_fix_values 2281 2013-09-26 08:29:07Z andrius 

 Adding full bibliography for 4512027--4512037.cif.
;
_cod_original_sg_symbol_H-M 'P 21'
_cod_original_formula_sum 'C6 H8 N2 O4 S1'
_cod_database_code 4512027

loop_
_symmetry_equiv_pos_as_xyz
'x, y, z'
'-x, y+1/2, -z'

loop_
_atom_site_label
_atom_site_type_symbol
_atom_site_fract_x
_atom_site_fract_y
_atom_site_fract_z
_atom_site_U_iso_or_equiv
_atom_site_adp_type
_atom_site_occupancy
_atom_site_symmetry_multiplicity
_atom_site_calc_flag
_atom_site_refinement_flags
S1 S 0.66861(15) 0.2573(4) 0.64881(9) 0.0493(5) Uani 1 1 d .
N2 N 0.5690(5) 0.2562(17) 0.4002(3) 0.0496(9) Uani 1 1 d .
H2A H 0.4799 0.2579 0.3379 0.060 Uiso 1 1 calc R
H2B H 0.7011 0.2561 0.3858 0.060 Uiso 1 1 calc R
O3 O 0.2531(5) 0.2662(17) 0.2168(3) 0.0653(12) Uani 1 1 d .
O4 O 0.0022(5) 0.2576(16) 0.3560(3) 0.0602(10) Uani 1 1 d .
C5 C 0.0635(7) 0.2616(18) 0.2451(4) 0.0439(10) Uani 1 1 d .
O6 O 0.1761(6) 0.2481(18) -0.0143(3) 0.0778(13) Uani 1 1 d .
O7 O -0.1416(7) 0.255(2) -0.0852(3) 0.0908(14) Uani 1 1 d .
C8 C 0.2762(7) 0.2652(19) 0.6787(4) 0.0477(11) Uani 1 1 d .
H8 H 0.1449 0.2716 0.7148 0.057 Uiso 1 1 calc R
N9 N 0.3049(5) 0.2534(14) 0.5491(3) 0.0445(9) Uani 1 1 d .
C10 C -0.0228(9) 0.2547(18) 0.0028(4) 0.0556(12) Uani 1 1 d .
C11 C -0.0986(7) 0.260(2) 0.1382(4) 0.0510(11) Uani 1 1 d .
H11A H -0.1856 0.3783 0.1472 0.061 Uiso 1 1 calc R
H11B H -0.1879 0.1435 0.1501 0.061 Uiso 1 1 calc R
C12 C 0.5045(6) 0.2536(15) 0.5156(4) 0.0398(9) Uani 1 1 d .
C13 C 0.4543(7) 0.2663(16) 0.7464(4) 0.0507(12) Uani 1 1 d .
H13 H 0.4627 0.2712 0.8344 0.061 Uiso 1 1 calc R
H9 H 0.197(7) 0.230(12) 0.494(4) 0.041(15) Uiso 1 1 d .
H6 H 0.240(10) 0.220(16) 0.079(6) 0.09(3) Uiso 1 1 d .

loop_
_atom_site_aniso_label
_atom_site_aniso_U_11
_atom_site_aniso_U_22
_atom_site_aniso_U_33
_atom_site_aniso_U_23
_atom_site_aniso_U_13
_atom_site_aniso_U_12
S1 0.0351(6) 0.0736(7) 0.0390(7) -0.0011(14) -0.0069(4) -0.0004(15)
N2 0.0362(18) 0.074(2) 0.0388(18) -0.006(5) -0.0007(14) 0.004(6)
O3 0.0391(19) 0.115(3) 0.0414(18) 0.009(5) -0.0007(14) -0.005(5)
O4 0.0379(16) 0.108(3) 0.0344(16) -0.014(5) -0.0046(12) 0.002(6)
C5 0.040(2) 0.055(2) 0.037(2) -0.002(5) -0.0050(16) -0.006(6)
O6 0.058(2) 0.138(4) 0.0378(18) -0.013(6) 0.0042(15) 0.002(7)
O7 0.086(3) 0.149(4) 0.037(2) -0.007(8) -0.0224(19) -0.007(9)
C8 0.036(2) 0.065(3) 0.042(2) 0.004(5) 0.0010(17) 0.001(6)
N9 0.0320(17) 0.063(2) 0.0386(19) -0.011(5) -0.0070(15) 0.000(5)
C10 0.074(3) 0.057(2) 0.035(2) -0.015(5) -0.008(2) -0.010(7)
C11 0.048(2) 0.065(2) 0.040(2) -0.001(6) -0.0033(18) -0.010(6)
C12 0.033(2) 0.047(2) 0.039(2) 0.007(5) -0.0067(16) -0.007(5)
C13 0.044(2) 0.070(3) 0.038(2) 0.007(5) 0.0001(17) 0.001(6)

loop_
_atom_type_symbol
_atom_type_description
_atom_type_scat_dispersion_real
_atom_type_scat_dispersion_imag
_atom_type_scat_source
C C 0.0181 0.0091 'International Tables Vol C Tables 4.2.6.8 and 6.1.1.4'
H H 0.0000 0.0000 'International Tables Vol C Tables 4.2.6.8 and 6.1.1.4'
N N 0.0311 0.0180 'International Tables Vol C Tables 4.2.6.8 and 6.1.1.4'
O O 0.0492 0.0322 'International Tables Vol C Tables 4.2.6.8 and 6.1.1.4'
S S 0.3331 0.5567 'International Tables Vol C Tables 4.2.6.8 and 6.1.1.4'

loop_
_geom_angle_atom_site_label_1
_geom_angle_atom_site_label_2
_geom_angle_atom_site_label_3
_geom_angle
C13 S1 C12 90.7(2)
O4 C5 O3 123.5(4)
O4 C5 C11 118.5(4)
O3 C5 C11 118.0(3)
C13 C8 N9 113.6(4)
C12 N9 C8 114.3(3)
O7 C10 O6 120.4(4)
O7 C10 C11 121.7(5)
O6 C10 C11 117.9(4)
C5 C11 C10 118.3(4)
N2 C12 N9 125.3(4)
N2 C12 S1 124.3(3)
N9 C12 S1 110.4(3)
C8 C13 S1 110.9(3)

loop_
_geom_bond_atom_site_label_1
_geom_bond_atom_site_label_2
_geom_bond_distance
S1 C13 1.733(4)
S1 C12 1.735(4)
N2 C12 1.296(5)
O3 C5 1.254(5)
O4 C5 1.243(5)
C5 C11 1.514(6)
O6 C10 1.288(6)
O7 C10 1.186(7)
C8 C13 1.329(6)
C8 N9 1.387(5)
N9 C12 1.330(5)
C10 C11 1.521(6)
